data_9010185
loop_
_publ_author_name
'Laurora, A.'
'Brigatti, M. F.'
'Mottana, A.'
'Malferrari, D.'
'Caprilli, E.'

_publ_section_title
;Crystal chemistry of trioctahedral micas in alkaline and subalkaline volcanic
 rocks: A case study from Mt. Sassetto (Tolfa district, Latium, central Italy)
 2M_1 polytype
;
_journal_name_full 'American Mineralogist'
_journal_page_first 468
_journal_page_last 480
_journal_paper_doi 10.2138/am.2007.2339
_journal_volume 92
_journal_year 2007
_chemical_compound_source 'Mt. Sassetto, Tolfa district, Latium, Italy'
_chemical_formula_sum 'Al1.27 Fe1.08 K0.93 Mg1.44 Na0.06 O12 Si2.88 Ti0.33'
_chemical_name_mineral Phlogopite
_space_group_IT_number 15
_symmetry_space_group_name_Hall '-C 2yc'
_symmetry_space_group_name_H-M 'C 1 2/c 1'
_cell_angle_alpha 90
_cell_angle_beta 95.143
_cell_angle_gamma 90
_cell_formula_units_Z 4
_cell_length_a 5.3449
_cell_length_b 9.2375
_cell_length_c 20.095
_cell_volume 988.166
_database_code_amcsd 0004306
_exptl_crystal_density_diffrn 3.065
_cod_original_formula_sum 'K.93 Na.06 Mg1.44 Fe1.08 Ti.33 Al1.27 Si2.88 O12'
_cod_database_code 9010185

loop_
_space_group_symop_operation_xyz
x,y,z
1/2+x,1/2+y,z
x,-y,1/2+z
1/2+x,1/2-y,1/2+z
-x,y,1/2-z
1/2-x,1/2+y,1/2-z
-x,-y,-z
1/2-x,1/2-y,-z

loop_
_atom_site_aniso_label
_atom_site_aniso_U_11
_atom_site_aniso_U_22
_atom_site_aniso_U_33
_atom_site_aniso_U_12
_atom_site_aniso_U_13
_atom_site_aniso_U_23
KA 0.03100 0.03200 0.03700 0.00000 0.00300 0.00000
NaA 0.03100 0.03200 0.03700 0.00000 0.00300 0.00000
MgM1 0.00900 0.01000 0.01600 0.00100 0.00200 -0.00100
Fe2+M1 0.00900 0.01000 0.01600 0.00100 0.00200 -0.00100
TiM1 0.00900 0.01000 0.01600 0.00100 0.00200 -0.00100
AlM1 0.00900 0.01000 0.01600 0.00100 0.00200 -0.00100
MgM2 0.01400 0.01100 0.01400 0.00500 0.00100 0.00100
Fe2+M2 0.01400 0.01100 0.01400 0.00500 0.00100 0.00100
TiM2 0.01400 0.01100 0.01400 0.00500 0.00100 0.00100
AlM2 0.01400 0.01100 0.01400 0.00500 0.00100 0.00100
AlT1 0.00900 0.00900 0.01100 0.00100 0.00100 0.00000
SiT1 0.00900 0.00900 0.01100 0.00100 0.00100 0.00000
AlT2 0.00900 0.00900 0.01100 0.00100 0.00100 0.00000
SiT2 0.00900 0.00900 0.01100 0.00100 0.00100 0.00000
O11 0.01700 0.02500 0.01500 -0.00600 0.00100 0.00200
O21 0.01700 0.02400 0.01600 0.00700 -0.00100 -0.00200
O22 0.02900 0.01300 0.01500 0.00100 0.00400 0.00100
O31 0.01200 0.01200 0.01100 0.00200 0.00100 0.00100
O32 0.01100 0.01200 0.01100 0.00200 0.00200 0.00100
O41 0.01300 0.01100 0.01300 0.00400 0.00100 0.00100

loop_
_atom_site_label
_atom_site_fract_x
_atom_site_fract_y
_atom_site_fract_z
_atom_site_occupancy
_atom_site_U_iso_or_equiv
_atom_site_type_symbol
_atom_site_attached_hydrogens
KA 0.00000 0.08430 0.25000 0.93000 0.03300 K 0
NaA 0.00000 0.08430 0.25000 0.06000 0.03300 Na 0
MgM1 0.75000 0.25000 0.00000 0.48000 0.01200 Mg 0
Fe2+M1 0.75000 0.25000 0.00000 0.36000 0.01200 Fe 0
TiM1 0.75000 0.25000 0.00000 0.11000 0.01200 Ti 0
AlM1 0.75000 0.25000 0.00000 0.05000 0.01200 Al 0
MgM2 0.24120 0.08030 0.00000 0.48000 0.01300 Mg 0
Fe2+M2 0.24120 0.08030 0.00000 0.36000 0.01300 Fe 0
TiM2 0.24120 0.08030 0.00000 0.11000 0.01300 Ti 0
AlM2 0.24120 0.08030 0.00000 0.05000 0.01300 Al 0
AlT1 0.46200 0.25020 0.13800 0.28000 0.00900 Al 0
SiT1 0.46200 0.25020 0.13800 0.72000 0.00900 Si 0
AlT2 0.96360 0.41740 0.13800 0.28000 0.01000 Al 0
SiT2 0.96360 0.41740 0.13800 0.72000 0.01000 Si 0
O11 0.73660 0.31940 0.16600 1.00000 0.01900 O 0
O21 0.23640 0.34790 0.16710 1.00000 0.01900 O 0
O22 0.44420 0.08370 0.16710 1.00000 0.01900 O 0
O31 0.43060 0.24980 0.05480 1.00000 0.01200 O 0
O32 0.93850 0.41890 0.05490 1.00000 0.01100 O 0
O41 0.93460 0.08230 0.05030 1.00000 0.01200 O 0

loop_
_cod_changelog_entry_id
_cod_changelog_entry_author
_cod_changelog_entry_date
_cod_changelog_entry_text
1
;cod-tools version 3.8.0
Id: cif_guess_AMCSD_atom_types 9581 2023-05-17 12:35:41Z saulius
;
2023-05-23T09:21:16+03:00
;Derived atom types and hydrogen counts
from atom names that follow the AMCSD naming convention
(Wat == water, O-H == hydroxyl).
;

loop_
_cod_related_entry_id
_cod_related_entry_database
_cod_related_entry_code
1 AMCSD 0004306
